data_1560089
loop_
_publ_author_name
'Payne, Jack'
'McKeown, Paul'
'Driscoll, Oliver'
'Kociok-K\"ohn, Gabriele'
'Emanuelsson, Emma A. C.'
'Jones, Matthew D.'

_publ_section_title
;
 Make or break: Mg(ii)- and Zn(ii)-catalen complexes for PLA production
 and recycling of commodity polyesters
;
_journal_issue 8
_journal_name_full 'Polymer Chemistry'
_journal_page_first 1086
_journal_page_last 1096
_journal_paper_doi 10.1039/D0PY01519A
_journal_volume 12
_journal_year 2021
_chemical_formula_sum 'C84 H118 Mg2 N4 O4'
_chemical_formula_weight 1296.44
_space_group_crystal_system monoclinic
_space_group_IT_number 15
_space_group_name_Hall '-C 2yc'
_space_group_name_H-M_alt 'C 1 2/c 1'
_atom_sites_solution_hydrogens mixed
_audit_creation_method SHELXL-2017/1
_audit_update_record
;
2020-10-29 deposited with the CCDC.	2020-12-26 downloaded from the CCDC.
;
_cell_angle_alpha 90
_cell_angle_beta 96.789(2)
_cell_angle_gamma 90
_cell_formula_units_Z 4
_cell_length_a 9.7766(3)
_cell_length_b 31.3712(9)
_cell_length_c 25.4191(5)
_cell_measurement_reflns_used 7945
_cell_measurement_temperature 150(2)
_cell_measurement_theta_max 72.4730
_cell_measurement_theta_min 3.2990
_cell_volume 7741.5(4)
_computing_cell_refinement 'CrysAlisPro 1.171.38.43 (Rigaku OD, 2015)'
_computing_data_collection 'CrysAlisPro 1.171.38.43 (Rigaku OD, 2015)'
_computing_data_reduction 'CrysAlisPro 1.171.38.43 (Rigaku OD, 2015)'
_computing_molecular_graphics 'ORTEP3 for Windows - Farrugia, L. J. J. Appl. Crystallogr. 1997, 30, 565'
_computing_publication_material
;
 'WinGX publication routines, Farrugia, 
 L. J., J. Appl. Crystallogr., 1999, 32, 837-838
;
_computing_structure_refinement
;
 SHELXL-2016/6 (Sheldrick, 2016)
 Sheldrick GM (2008) Acta Crystallogr A64:112-122 and 
 C. B. H\"ubschle, G. M. Sheldrick and B. Dittrich
 ShelXle: a Qt graphical user interface for SHELXL
 J. Appl. Cryst., 44, (2011) 1281-1284.
;
_computing_structure_solution
; 
 SHELXT
 Sheldrick, G. M. (2008). Acta Cryst. A64, 112-122.
;
_diffrn_ambient_environment N~2~
_diffrn_ambient_temperature 150.00(10)
_diffrn_detector 'CCD plate'
_diffrn_detector_area_resol_mean 8.1150
_diffrn_detector_type EosS2
_diffrn_measured_fraction_theta_full 1.000
_diffrn_measured_fraction_theta_max 1.000
_diffrn_measurement_device 'four-circle diffractometer'
_diffrn_measurement_device_type 'SuperNova, Dual, Cu at home/near, EosS2'
_diffrn_radiation_monochromator mirror
_diffrn_radiation_probe x-ray
_diffrn_radiation_type 'Cu K\a'
_diffrn_radiation_wavelength 1.54184
_diffrn_reflns_av_R_equivalents 0.0652
_diffrn_reflns_av_unetI/netI 0.0572
_diffrn_reflns_Laue_measured_fraction_full 1.000
_diffrn_reflns_Laue_measured_fraction_max 1.000
_diffrn_reflns_limit_h_max 11
_diffrn_reflns_limit_h_min -10
_diffrn_reflns_limit_k_max 37
_diffrn_reflns_limit_k_min -37
_diffrn_reflns_limit_l_max 20
_diffrn_reflns_limit_l_min -30
_diffrn_reflns_number 41029
_diffrn_reflns_point_group_measured_fraction_full 1.000
_diffrn_reflns_point_group_measured_fraction_max 1.000
_diffrn_reflns_theta_full 67.684
_diffrn_reflns_theta_max 68.228
_diffrn_reflns_theta_min 2.817
_diffrn_source 'micro-focus sealed X-ray tube'
_diffrn_source_type 'SuperNova (Cu) X-ray Source'
_exptl_absorpt_coefficient_mu 0.659
_exptl_absorpt_correction_T_max 1.00000
_exptl_absorpt_correction_T_min 0.71404
_exptl_absorpt_correction_type multi-scan
_exptl_absorpt_process_details
;
CrysAlisPro 1.171.40.67a (Rigaku Oxford Diffraction, 2019)
Empirical absorption correction using spherical harmonics,
 implemented in SCALE3 ABSPACK scaling algorithm.
;
_exptl_crystal_colour yellow
_exptl_crystal_density_diffrn 1.112
_exptl_crystal_description block
_exptl_crystal_F_000 2824
_exptl_crystal_size_max 0.3
_exptl_crystal_size_mid 0.1
_exptl_crystal_size_min 0.05
_refine_diff_density_max 0.721
_refine_diff_density_min -0.698
_refine_diff_density_rms 0.060
_refine_ls_extinction_method none
_refine_ls_goodness_of_fit_ref 1.031
_refine_ls_hydrogen_treatment mixed
_refine_ls_matrix_type full
_refine_ls_number_parameters 477
_refine_ls_number_reflns 7085
_refine_ls_number_restraints 5
_refine_ls_restrained_S_all 1.032
_refine_ls_R_factor_all 0.1026
_refine_ls_R_factor_gt 0.0725
_refine_ls_shift/su_max 0.001
_refine_ls_shift/su_mean 0.000
_refine_ls_structure_factor_coef Fsqd
_refine_ls_weighting_details 'w=1/[\s^2^(Fo^2^)+(0.0980P)^2^+12.5289P] where P=(Fo^2^+2Fc^2^)/3'
_refine_ls_weighting_scheme calc
_refine_ls_wR_factor_gt 0.1852
_refine_ls_wR_factor_ref 0.2051
_reflns_Friedel_coverage 0.000
_reflns_number_gt 4919
_reflns_number_total 7085
_reflns_threshold_expression 'I > 2\s(I)'
_cod_data_source_file d0py01519a2.cif
_cod_data_source_block Mg(1)2
_cod_depositor_comments 'Adding full bibliography for 1560087--1560093.cif.'
_cod_original_sg_symbol_H-M 'C 2/c'
_cod_database_code 1560089
_shelx_shelxl_version_number 2017/1
_shelx_space_group_comment
;
The symmetry employed for this shelxl refinement is uniquely defined
by the following loop, which should always be used as a source of
symmetry information in preference to the above space-group names.
They are only intended as comments.
;
_oxdiff_exptl_absorpt_empirical_full_min 0.678
_oxdiff_exptl_absorpt_empirical_full_max 1.375
_oxdiff_exptl_absorpt_empirical_details
;
Empirical correction (ABSPACK) includes:
- Absorption correction using spherical harmonics
- Frame scaling
;

loop_
_space_group_symop_operation_xyz
'x, y, z'
'-x, y, -z+1/2'
'x+1/2, y+1/2, z'
'-x+1/2, y+1/2, -z+1/2'
'-x, -y, -z'
'x, -y, z-1/2'
'-x+1/2, -y+1/2, -z'
'x+1/2, -y+1/2, z-1/2'

loop_
_atom_site_label
_atom_site_type_symbol
_atom_site_fract_x
_atom_site_fract_y
_atom_site_fract_z
_atom_site_U_iso_or_equiv
_atom_site_adp_type
_atom_site_occupancy
_atom_site_site_symmetry_order
_atom_site_calc_flag
_atom_site_refinement_flags_posn
_atom_site_refinement_flags_adp
_atom_site_refinement_flags_occupancy
_atom_site_disorder_assembly
_atom_site_disorder_group
Mg1 Mg 0.58357(10) 0.52307(3) 0.54116(3) 0.0218(2) Uani 1 1 d . . . . .
O1 O 0.44772(19) 0.47368(6) 0.53768(7) 0.0221(4) Uani 1 1 d . . . . .
O2 O 0.4962(2) 0.57361(6) 0.56404(7) 0.0259(4) Uani 1 1 d . . . . .
N1 N 0.7161(2) 0.46533(7) 0.53718(9) 0.0225(5) Uani 1 1 d . . . . .
N2 N 0.7567(3) 0.53767(8) 0.59433(9) 0.0280(5) Uani 1 1 d . . . . .
C1 C 0.5058(3) 0.44048(8) 0.56651(10) 0.0212(6) Uani 1 1 d . . . . .
C2 C 0.4297(3) 0.41137(10) 0.59332(11) 0.0273(6) Uani 1 1 d . . . . .
C3 C 0.5031(3) 0.38022(10) 0.62387(11) 0.0311(7) Uani 1 1 d . . . . .
H3 H 0.452555 0.360426 0.642239 0.037 Uiso 1 1 calc R U . . .
C4 C 0.6460(3) 0.37628(9) 0.62918(11) 0.0289(6) Uani 1 1 d . . . . .
C5 C 0.7184(3) 0.40464(9) 0.60121(11) 0.0254(6) Uani 1 1 d . . . . .
H5 H 0.815957 0.402770 0.603551 0.031 Uiso 1 1 calc R U . . .
C6 C 0.2725(3) 0.41461(11) 0.59027(13) 0.0361(7) Uani 1 1 d . . . . .
C007 C 0.6490(3) 0.43582(8) 0.56973(10) 0.0211(6) Uani 1 1 d . . . . .
C7 C 0.2328(4) 0.45739(15) 0.61375(16) 0.0567(11) Uani 1 1 d . . . . .
H7A H 0.274127 0.459376 0.650715 0.085 Uiso 1 1 calc R U . . .
H7B H 0.132317 0.459226 0.612168 0.085 Uiso 1 1 calc R U . . .
H7C H 0.266598 0.480838 0.593331 0.085 Uiso 1 1 calc R U . . .
C8 C 0.2071(3) 0.41106(11) 0.53259(13) 0.0400(8) Uani 1 1 d . . . . .
H8A H 0.223274 0.437494 0.513724 0.060 Uiso 1 1 calc R U . . .
H8B H 0.107739 0.406350 0.531694 0.060 Uiso 1 1 calc R U . . .
H8C H 0.248403 0.387079 0.515463 0.060 Uiso 1 1 calc R U . . .
C9 C 0.2122(4) 0.37848(18) 0.6206(2) 0.0794(17) Uani 1 1 d . . . . .
H9A H 0.240370 0.351009 0.607046 0.119 Uiso 1 1 calc R U . . .
H9B H 0.111454 0.380474 0.615920 0.119 Uiso 1 1 calc R U . . .
H9C H 0.246091 0.380800 0.658366 0.119 Uiso 1 1 calc R U . . .
C10 C 0.7178(4) 0.34064(11) 0.66333(13) 0.0371(8) Uani 1 1 d . . . . .
C11 C 0.6878(7) 0.29885(14) 0.6371(2) 0.095(2) Uani 1 1 d . . . . .
H11A H 0.719143 0.275867 0.661772 0.143 Uiso 1 1 calc R U . . .
H11B H 0.736061 0.296929 0.605565 0.143 Uiso 1 1 calc R U . . .
H11C H 0.588382 0.296167 0.626809 0.143 Uiso 1 1 calc R U . . .
C12 C 0.8716(5) 0.34706(17) 0.6740(3) 0.097(2) Uani 1 1 d . . . . .
H12A H 0.911476 0.325162 0.698697 0.146 Uiso 1 1 calc R U . . .
H12B H 0.890942 0.375335 0.689517 0.146 Uiso 1 1 calc R U . . .
H12C H 0.912350 0.344864 0.640665 0.146 Uiso 1 1 calc R U . . .
C13 C 0.6636(7) 0.3400(2) 0.71718(19) 0.113(3) Uani 1 1 d . . . . .
H13A H 0.564024 0.334908 0.712286 0.170 Uiso 1 1 calc R U . . .
H13B H 0.682743 0.367428 0.734921 0.170 Uiso 1 1 calc R U . . .
H13C H 0.709346 0.317135 0.738948 0.170 Uiso 1 1 calc R U . . .
C14 C 0.8595(3) 0.47708(9) 0.55475(12) 0.0294(6) Uani 1 1 d . . . . .
H14A H 0.898532 0.492769 0.526197 0.035 Uiso 1 1 calc R U . . .
H14B H 0.915233 0.451050 0.562911 0.035 Uiso 1 1 calc R U . . .
C15 C 0.8643(3) 0.50497(10) 0.60393(12) 0.0323(7) Uani 1 1 d . . . . .
H15A H 0.848274 0.487419 0.634983 0.039 Uiso 1 1 calc R U . . .
H15B H 0.955866 0.518629 0.611253 0.039 Uiso 1 1 calc R U . . .
C16 C 0.7792(3) 0.57452(10) 0.61574(11) 0.0285(6) Uani 1 1 d . . . . .
H16 H 0.868361 0.579235 0.634039 0.034 Uiso 1 1 calc R U . . .
C17 C 0.6834(3) 0.60928(9) 0.61486(11) 0.0272(6) Uani 1 1 d . . . . .
C18 C 0.7327(3) 0.64627(10) 0.64199(12) 0.0336(7) Uani 1 1 d . . . . .
H18 H 0.827059 0.647441 0.656059 0.040 Uiso 1 1 calc R U . . .
C19 C 0.6510(4) 0.68053(10) 0.64900(12) 0.0356(8) Uani 1 1 d . . . . .
C20 C 0.5108(4) 0.67628(10) 0.62998(12) 0.0345(7) Uani 1 1 d . . . . .
H20 H 0.451202 0.699192 0.636151 0.041 Uiso 1 1 calc R U . . .
C21 C 0.4531(3) 0.64097(9) 0.60280(11) 0.0285(6) Uani 1 1 d . . . . .
C22 C 0.5430(3) 0.60655(9) 0.59248(10) 0.0251(6) Uani 1 1 d . . . . .
C23 C 0.7068(4) 0.72040(11) 0.67949(15) 0.0488(10) Uani 1 1 d . . . . .
C24 C 0.7439(9) 0.70798(19) 0.7372(2) 0.091(3) Uani 0.78 1 d . . P A 1
H24A H 0.789169 0.732039 0.756735 0.137 Uiso 0.78 1 calc R U P A 1
H24B H 0.806435 0.683465 0.739456 0.137 Uiso 0.78 1 calc R U P A 1
H24C H 0.659901 0.700417 0.752642 0.137 Uiso 0.78 1 calc R U P A 1
C25 C 0.8442(8) 0.7338(2) 0.6581(4) 0.096(3) Uani 0.78 1 d . . P A 1
H25A H 0.825463 0.741130 0.620488 0.145 Uiso 0.78 1 calc R U P A 1
H25B H 0.909798 0.710116 0.662547 0.145 Uiso 0.78 1 calc R U P A 1
H25C H 0.883225 0.758621 0.677987 0.145 Uiso 0.78 1 calc R U P A 1
C26 C 0.6120(8) 0.75687(16) 0.6733(3) 0.077(2) Uani 0.78 1 d . . P A 1
H26A H 0.586123 0.762584 0.635563 0.116 Uiso 0.78 1 calc R U P A 1
H26B H 0.657404 0.782045 0.690240 0.116 Uiso 0.78 1 calc R U P A 1
H26C H 0.529205 0.750307 0.690085 0.116 Uiso 0.78 1 calc R U P A 1
C27 C 0.2980(3) 0.63882(11) 0.58368(12) 0.0356(8) Uani 1 1 d . . . . .
C28 C 0.2351(4) 0.59759(13) 0.60297(15) 0.0486(9) Uani 1 1 d . . . . .
H28A H 0.279402 0.572918 0.588482 0.073 Uiso 1 1 calc R U . . .
H28B H 0.136066 0.597033 0.590975 0.073 Uiso 1 1 calc R U . . .
H28C H 0.249646 0.596536 0.641764 0.073 Uiso 1 1 calc R U . . .
C29 C 0.2759(4) 0.64120(11) 0.52326(13) 0.0441(9) Uani 1 1 d . . . . .
H29A H 0.301534 0.669625 0.511776 0.066 Uiso 1 1 calc R U . . .
H29B H 0.178725 0.635800 0.510784 0.066 Uiso 1 1 calc R U . . .
H29C H 0.333231 0.619713 0.508454 0.066 Uiso 1 1 calc R U . . .
C30 C 0.2179(4) 0.67609(14) 0.60505(17) 0.0595(12) Uani 1 1 d . . . . .
H30A H 0.235217 0.676657 0.643812 0.089 Uiso 1 1 calc R U . . .
H30B H 0.119080 0.672301 0.594177 0.089 Uiso 1 1 calc R U . . .
H30C H 0.248416 0.703017 0.590748 0.089 Uiso 1 1 calc R U . . .
C31 C 0.500000 0.46365(18) 0.750000 0.0477(13) Uani 1 2 d S T P . .
H31 H 0.500002 0.433371 0.749999 0.057 Uiso 1 2 calc R U P . .
C32 C 0.5289(4) 0.48556(13) 0.70572(14) 0.0465(9) Uani 1 1 d . . . . .
H32 H 0.549857 0.470490 0.675258 0.056 Uiso 1 1 calc R U . . .
C33 C 0.5273(4) 0.52935(12) 0.70584(12) 0.0414(8) Uani 1 1 d . . . . .
H33 H 0.545418 0.544287 0.674895 0.050 Uiso 1 1 calc R U . . .
C34 C 0.500000 0.55224(16) 0.750000 0.0354(10) Uani 1 2 d S T P . .
C35 C 0.500000 0.60033(17) 0.750000 0.0508(13) Uani 1 2 d S T P . .
H35A H 0.579707 0.610744 0.773487 0.076 Uiso 0.5 1 calc R U P . .
H35B H 0.415106 0.610744 0.762572 0.076 Uiso 0.5 1 calc R U P . .
H35C H 0.505187 0.610744 0.713941 0.076 Uiso 0.5 1 calc R U P . .
C36 C 1.000000 0.5943(3) 0.750000 0.112(4) Uani 1 2 d DS T P . .
H36 H 0.999999 0.624616 0.750000 0.135 Uiso 1 2 calc R U P . .
C37 C 0.8887(6) 0.5695(3) 0.7601(2) 0.116(3) Uani 1 1 d D . . . .
H37 H 0.807899 0.584111 0.767349 0.139 Uiso 1 1 calc R U . . .
C38 C 0.8845(6) 0.5264(3) 0.7607(2) 0.0837(18) Uani 1 1 d . . . . .
H38 H 0.805390 0.511045 0.768133 0.100 Uiso 1 1 calc R U . . .
C39 C 1.000000 0.5071(3) 0.750000 0.109(4) Uani 1 2 d DS T P . .
C40 C 1.000000 0.4591(3) 0.750000 0.212(9) Uani 1 2 d DS T P . .
H40A H 1.000091 0.448667 0.713655 0.318 Uiso 0.5 1 calc R U P . .
H40B H 0.917531 0.448667 0.764395 0.318 Uiso 0.5 1 calc R U P . .
H40C H 1.082377 0.448667 0.771950 0.318 Uiso 0.5 1 calc R U P . .
C41 C 0.8216(12) 0.7112(2) 0.5062(3) 0.149(4) Uani 1 1 d D . . . .
H41 H 0.878898 0.686719 0.510634 0.179 Uiso 1 1 calc R U . . .
C42 C 0.6806(12) 0.7101(2) 0.5088(3) 0.140(4) Uani 1 1 d D . . . .
H42 H 0.626712 0.685538 0.513765 0.168 Uiso 1 1 calc R U . . .
C43 C 0.6335(11) 0.7517(2) 0.5026(3) 0.133(3) Uani 1 1 d D . . . .
C44 C 0.4812(11) 0.7515(4) 0.5066(4) 0.234(7) Uani 1 1 d D . . . .
H44A H 0.431340 0.743055 0.472529 0.351 Uiso 1 1 calc R U . . .
H44B H 0.451943 0.780147 0.515965 0.351 Uiso 1 1 calc R U . . .
H44C H 0.461254 0.731272 0.534069 0.351 Uiso 1 1 calc R U . . .
H2 H 0.712(3) 0.4559(10) 0.5051(13) 0.021(8) Uiso 1 1 d . . . . .
C24A C 0.8539(16) 0.7176(5) 0.7028(7) 0.037(3) Uani 0.22 1 d . . P A 2
H24D H 0.864114 0.695024 0.729686 0.055 Uiso 0.22 1 calc R U P A 2
H24E H 0.882753 0.744890 0.719329 0.055 Uiso 0.22 1 calc R U P A 2
H24F H 0.911565 0.711014 0.674871 0.055 Uiso 0.22 1 calc R U P A 2
C25A C 0.681(2) 0.7600(4) 0.6422(6) 0.042(4) Uani 0.22 1 d . . P A 2
H25D H 0.713314 0.785839 0.661526 0.063 Uiso 0.22 1 calc R U P A 2
H25E H 0.581793 0.762638 0.630632 0.063 Uiso 0.22 1 calc R U P A 2
H25F H 0.730436 0.756446 0.611265 0.063 Uiso 0.22 1 calc R U P A 2
C26A C 0.6127(16) 0.7292(4) 0.7265(5) 0.030(3) Uani 0.22 1 d . . P A 2
H26D H 0.617963 0.704596 0.750482 0.045 Uiso 0.22 1 calc R U P A 2
H26E H 0.516881 0.733548 0.711293 0.045 Uiso 0.22 1 calc R U P A 2
H26F H 0.646151 0.754661 0.746279 0.045 Uiso 0.22 1 calc R U P A 2

loop_
_atom_site_aniso_label
_atom_site_aniso_U_11
_atom_site_aniso_U_22
_atom_site_aniso_U_33
_atom_site_aniso_U_23
_atom_site_aniso_U_13
_atom_site_aniso_U_12
Mg1 0.0232(5) 0.0232(5) 0.0172(4) -0.0016(3) -0.0053(3) 0.0034(4)
O1 0.0232(10) 0.0239(10) 0.0182(9) 0.0003(7) -0.0022(7) 0.0037(8)
O2 0.0278(11) 0.0259(10) 0.0225(10) -0.0065(8) -0.0035(8) 0.0018(8)
N1 0.0226(13) 0.0273(12) 0.0173(12) 0.0005(9) 0.0015(9) 0.0008(10)
N2 0.0277(13) 0.0286(13) 0.0255(12) -0.0020(10) -0.0060(10) 0.0030(10)
C1 0.0253(15) 0.0224(13) 0.0150(12) -0.0016(10) -0.0013(10) 0.0038(11)
C2 0.0240(15) 0.0363(16) 0.0210(14) 0.0050(12) 0.0004(11) 0.0011(12)
C3 0.0330(17) 0.0361(17) 0.0247(15) 0.0102(12) 0.0054(12) 0.0009(13)
C4 0.0341(17) 0.0294(15) 0.0224(14) 0.0064(12) 0.0008(12) 0.0051(13)
C5 0.0259(15) 0.0289(15) 0.0210(14) 0.0003(11) 0.0005(11) 0.0074(12)
C6 0.0239(16) 0.051(2) 0.0338(17) 0.0104(14) 0.0037(13) 0.0007(14)
C007 0.0261(15) 0.0220(13) 0.0149(12) -0.0004(10) 0.0008(10) 0.0022(11)
C7 0.0271(19) 0.096(3) 0.046(2) -0.026(2) 0.0004(16) 0.017(2)
C8 0.0270(17) 0.048(2) 0.0438(19) -0.0070(15) -0.0016(14) -0.0042(15)
C9 0.031(2) 0.120(4) 0.088(3) 0.057(3) 0.010(2) -0.009(2)
C10 0.0377(19) 0.0361(17) 0.0375(18) 0.0157(14) 0.0044(14) 0.0102(14)
C11 0.134(5) 0.043(3) 0.096(4) 0.007(3) -0.037(4) 0.026(3)
C12 0.056(3) 0.084(4) 0.141(5) 0.072(4) -0.035(3) 0.000(3)
C13 0.143(6) 0.151(6) 0.052(3) 0.062(3) 0.040(3) 0.101(5)
C14 0.0201(15) 0.0300(15) 0.0377(17) 0.0024(13) 0.0015(12) 0.0036(12)
C15 0.0258(16) 0.0335(16) 0.0344(17) -0.0019(13) -0.0095(13) 0.0046(13)
C16 0.0290(16) 0.0348(16) 0.0198(14) -0.0020(12) -0.0056(12) -0.0025(13)
C17 0.0323(16) 0.0281(15) 0.0200(14) -0.0006(11) -0.0026(12) -0.0005(12)
C18 0.0375(18) 0.0332(17) 0.0278(16) -0.0041(12) -0.0056(13) -0.0052(14)
C19 0.051(2) 0.0280(16) 0.0253(15) -0.0054(12) -0.0053(14) -0.0037(14)
C20 0.049(2) 0.0274(15) 0.0261(16) -0.0044(12) 0.0001(14) 0.0078(14)
C21 0.0374(17) 0.0294(15) 0.0180(13) -0.0035(11) 0.0001(12) 0.0060(13)
C22 0.0350(16) 0.0234(14) 0.0162(13) -0.0024(10) -0.0003(11) 0.0014(12)
C23 0.065(3) 0.0333(18) 0.044(2) -0.0140(15) -0.0127(18) -0.0059(17)
C24 0.155(8) 0.050(3) 0.055(4) -0.028(3) -0.044(4) 0.013(4)
C25 0.097(6) 0.059(4) 0.131(7) -0.036(4) 0.005(5) -0.040(4)
C26 0.108(6) 0.032(3) 0.081(5) -0.019(3) -0.034(4) 0.005(3)
C27 0.0362(18) 0.0385(18) 0.0305(16) -0.0119(13) -0.0030(13) 0.0118(14)
C28 0.037(2) 0.062(2) 0.049(2) -0.0057(18) 0.0107(16) 0.0013(17)
C29 0.049(2) 0.0405(19) 0.0387(19) -0.0085(15) -0.0134(16) 0.0136(16)
C30 0.049(2) 0.068(3) 0.059(2) -0.033(2) -0.0057(19) 0.025(2)
C31 0.048(3) 0.045(3) 0.048(3) 0.000 -0.006(2) 0.000
C32 0.048(2) 0.059(2) 0.0321(18) -0.0122(16) 0.0033(15) -0.0049(18)
C33 0.044(2) 0.060(2) 0.0210(16) -0.0008(15) 0.0063(14) -0.0061(17)
C34 0.026(2) 0.050(3) 0.030(2) 0.000 0.0002(18) 0.000
C35 0.052(3) 0.051(3) 0.048(3) 0.000 0.003(3) 0.000
C36 0.153(10) 0.104(7) 0.061(5) 0.000 -0.063(6) 0.000
C37 0.082(5) 0.217(9) 0.045(3) -0.017(5) -0.006(3) 0.017(6)
C38 0.049(3) 0.157(6) 0.043(3) 0.003(4) -0.001(2) 0.002(4)
C39 0.164(11) 0.117(8) 0.035(4) 0.000 -0.040(5) 0.000
C40 0.43(3) 0.101(8) 0.068(6) 0.000 -0.105(10) 0.000
C41 0.298(14) 0.053(4) 0.107(6) 0.000(4) 0.065(8) -0.026(6)
C42 0.274(13) 0.070(4) 0.086(5) -0.008(4) 0.062(7) -0.006(6)
C43 0.210(10) 0.120(7) 0.070(4) -0.013(4) 0.021(6) -0.001(7)
C44 0.34(2) 0.176(11) 0.156(11) 0.016(8) -0.081(13) -0.049(13)
C24A 0.040(9) 0.033(8) 0.036(8) -0.014(6) -0.001(7) -0.016(7)
C25A 0.095(14) 0.018(7) 0.019(7) -0.013(5) 0.026(8) -0.015(7)
C26A 0.052(9) 0.027(7) 0.009(6) -0.009(5) -0.001(6) -0.010(6)

loop_
_atom_type_symbol
_atom_type_description
_atom_type_scat_dispersion_real
_atom_type_scat_dispersion_imag
_atom_type_scat_source
C C 0.0181 0.0091 'International Tables Vol C Tables 4.2.6.8 and 6.1.1.4'
H H 0.0000 0.0000 'International Tables Vol C Tables 4.2.6.8 and 6.1.1.4'
N N 0.0311 0.0180 'International Tables Vol C Tables 4.2.6.8 and 6.1.1.4'
O O 0.0492 0.0322 'International Tables Vol C Tables 4.2.6.8 and 6.1.1.4'
Mg Mg 0.1719 0.1771 'International Tables Vol C Tables 4.2.6.8 and 6.1.1.4'

loop_
_geom_angle_atom_site_label_1
_geom_angle_atom_site_label_2
_geom_angle_atom_site_label_3
_geom_angle
_geom_angle_site_symmetry_1
_geom_angle_site_symmetry_3
_geom_angle_publ_flag
O2 Mg1 O1 103.94(8) . 5_666 ?
O2 Mg1 O1 109.25(9) . . ?
O1 Mg1 O1 88.48(8) 5_666 . ?
O2 Mg1 N2 88.77(9) . . ?
O1 Mg1 N2 130.97(10) 5_666 . ?
O1 Mg1 N2 132.05(10) . . ?
O2 Mg1 N1 164.11(9) . . ?
O1 Mg1 N1 90.97(9) 5_666 . ?
O1 Mg1 N1 76.11(8) . . ?
N2 Mg1 N1 77.14(10) . . ?
O2 Mg1 C1 123.46(9) . . ?
O1 Mg1 C1 105.40(8) 5_666 . ?
O1 Mg1 C1 27.28(8) . . ?
N2 Mg1 C1 106.00(9) . . ?
N1 Mg1 C1 55.58(8) . . ?
O2 Mg1 Mg1 113.50(8) . 5_666 ?
O1 Mg1 Mg1 44.83(6) 5_666 5_666 ?
O1 Mg1 Mg1 43.66(6) . 5_666 ?
N2 Mg1 Mg1 157.68(9) . 5_666 ?
N1 Mg1 Mg1 80.93(7) . 5_666 ?
C1 Mg1 Mg1 63.68(6) . 5_666 ?
C1 O1 Mg1 125.89(16) . 5_666 ?
C1 O1 Mg1 109.33(16) . . ?
Mg1 O1 Mg1 91.52(8) 5_666 . ?
C22 O2 Mg1 132.60(19) . . ?
C007 N1 C14 117.9(2) . . ?
C007 N1 Mg1 100.84(16) . . ?
C14 N1 Mg1 108.71(17) . . ?
C007 N1 H2 110(2) . . ?
C14 N1 H2 108(2) . . ?
Mg1 N1 H2 111(2) . . ?
C16 N2 C15 118.3(3) . . ?
C16 N2 Mg1 123.8(2) . . ?
C15 N2 Mg1 117.65(19) . . ?
O1 C1 C007 117.6(2) . . ?
O1 C1 C2 123.3(3) . . ?
C007 C1 C2 119.2(2) . . ?
O1 C1 Mg1 43.38(12) . . ?
C007 C1 Mg1 79.22(16) . . ?
C2 C1 Mg1 152.7(2) . . ?
C3 C2 C1 117.3(3) . . ?
C3 C2 C6 121.5(3) . . ?
C1 C2 C6 121.2(3) . . ?
C4 C3 C2 124.1(3) . . ?
C4 C3 H3 117.9 . . ?
C2 C3 H3 117.9 . . ?
C5 C4 C3 117.5(3) . . ?
C5 C4 C10 122.1(3) . . ?
C3 C4 C10 120.4(3) . . ?
C4 C5 C007 120.2(3) . . ?
C4 C5 H5 119.9 . . ?
C007 C5 H5 119.9 . . ?
C9 C6 C2 111.7(3) . . ?
C9 C6 C8 106.7(3) . . ?
C2 C6 C8 110.2(3) . . ?
C9 C6 C7 108.7(3) . . ?
C2 C6 C7 109.6(3) . . ?
C8 C6 C7 109.8(3) . . ?
C5 C007 C1 121.6(3) . . ?
C5 C007 N1 123.7(3) . . ?
C1 C007 N1 114.6(2) . . ?
C6 C7 H7A 109.5 . . ?
C6 C7 H7B 109.5 . . ?
H7A C7 H7B 109.5 . . ?
C6 C7 H7C 109.5 . . ?
H7A C7 H7C 109.5 . . ?
H7B C7 H7C 109.5 . . ?
C6 C8 H8A 109.5 . . ?
C6 C8 H8B 109.5 . . ?
H8A C8 H8B 109.5 . . ?
C6 C8 H8C 109.5 . . ?
H8A C8 H8C 109.5 . . ?
H8B C8 H8C 109.5 . . ?
C6 C9 H9A 109.5 . . ?
C6 C9 H9B 109.5 . . ?
H9A C9 H9B 109.5 . . ?
C6 C9 H9C 109.5 . . ?
H9A C9 H9C 109.5 . . ?
H9B C9 H9C 109.5 . . ?
C11 C10 C12 109.8(4) . . ?
C11 C10 C13 108.6(5) . . ?
C12 C10 C13 106.6(4) . . ?
C11 C10 C4 109.7(3) . . ?
C12 C10 C4 112.6(3) . . ?
C13 C10 C4 109.5(3) . . ?
C10 C11 H11A 109.5 . . ?
C10 C11 H11B 109.5 . . ?
H11A C11 H11B 109.5 . . ?
C10 C11 H11C 109.5 . . ?
H11A C11 H11C 109.5 . . ?
H11B C11 H11C 109.5 . . ?
C10 C12 H12A 109.5 . . ?
C10 C12 H12B 109.5 . . ?
H12A C12 H12B 109.5 . . ?
C10 C12 H12C 109.5 . . ?
H12A C12 H12C 109.5 . . ?
H12B C12 H12C 109.5 . . ?
C10 C13 H13A 109.5 . . ?
C10 C13 H13B 109.5 . . ?
H13A C13 H13B 109.5 . . ?
C10 C13 H13C 109.5 . . ?
H13A C13 H13C 109.5 . . ?
H13B C13 H13C 109.5 . . ?
N1 C14 C15 109.3(2) . . ?
N1 C14 H14A 109.8 . . ?
C15 C14 H14A 109.8 . . ?
N1 C14 H14B 109.8 . . ?
C15 C14 H14B 109.8 . . ?
H14A C14 H14B 108.3 . . ?
N2 C15 C14 108.2(2) . . ?
N2 C15 H15A 110.1 . . ?
C14 C15 H15A 110.1 . . ?
N2 C15 H15B 110.1 . . ?
C14 C15 H15B 110.1 . . ?
H15A C15 H15B 108.4 . . ?
N2 C16 C17 126.7(3) . . ?
N2 C16 H16 116.6 . . ?
C17 C16 H16 116.6 . . ?
C18 C17 C22 120.2(3) . . ?
C18 C17 C16 115.7(3) . . ?
C22 C17 C16 123.8(3) . . ?
C19 C18 C17 122.9(3) . . ?
C19 C18 H18 118.6 . . ?
C17 C18 H18 118.6 . . ?
C18 C19 C20 116.3(3) . . ?
C18 C19 C23 121.9(3) . . ?
C20 C19 C23 121.6(3) . . ?
C21 C20 C19 124.7(3) . . ?
C21 C20 H20 117.6 . . ?
C19 C20 H20 117.6 . . ?
C20 C21 C22 117.9(3) . . ?
C20 C21 C27 121.3(3) . . ?
C22 C21 C27 120.8(3) . . ?
O2 C22 C17 121.7(3) . . ?
O2 C22 C21 120.7(3) . . ?
C17 C22 C21 117.6(3) . . ?
C26 C23 C24 112.2(5) . . ?
C26 C23 C19 113.4(4) . . ?
C24A C23 C19 114.9(6) . . ?
C24 C23 C19 107.9(3) . . ?
C26 C23 C25 108.1(5) . . ?
C24 C23 C25 106.7(5) . . ?
C19 C23 C25 108.2(4) . . ?
C24A C23 C25A 111.6(10) . . ?
C19 C23 C25A 108.6(6) . . ?
C24A C23 C26A 108.8(8) . . ?
C19 C23 C26A 108.2(5) . . ?
C25A C23 C26A 104.2(8) . . ?
C23 C24 H24A 109.5 . . ?
C23 C24 H24B 109.5 . . ?
H24A C24 H24B 109.5 . . ?
C23 C24 H24C 109.5 . . ?
H24A C24 H24C 109.5 . . ?
H24B C24 H24C 109.5 . . ?
C23 C25 H25A 109.5 . . ?
C23 C25 H25B 109.5 . . ?
H25A C25 H25B 109.5 . . ?
C23 C25 H25C 109.5 . . ?
H25A C25 H25C 109.5 . . ?
H25B C25 H25C 109.5 . . ?
C23 C26 H26A 109.5 . . ?
C23 C26 H26B 109.5 . . ?
H26A C26 H26B 109.5 . . ?
C23 C26 H26C 109.5 . . ?
H26A C26 H26C 109.5 . . ?
H26B C26 H26C 109.5 . . ?
C29 C27 C28 110.3(3) . . ?
C29 C27 C21 109.4(3) . . ?
C28 C27 C21 110.6(3) . . ?
C29 C27 C30 107.5(3) . . ?
C28 C27 C30 106.7(3) . . ?
C21 C27 C30 112.2(3) . . ?
C27 C28 H28A 109.5 . . ?
C27 C28 H28B 109.5 . . ?
H28A C28 H28B 109.5 . . ?
C27 C28 H28C 109.5 . . ?
H28A C28 H28C 109.5 . . ?
H28B C28 H28C 109.5 . . ?
C27 C29 H29A 109.5 . . ?
C27 C29 H29B 109.5 . . ?
H29A C29 H29B 109.5 . . ?
C27 C29 H29C 109.5 . . ?
H29A C29 H29C 109.5 . . ?
H29B C29 H29C 109.5 . . ?
C27 C30 H30A 109.5 . . ?
C27 C30 H30B 109.5 . . ?
H30A C30 H30B 109.5 . . ?
C27 C30 H30C 109.5 . . ?
H30A C30 H30C 109.5 . . ?
H30B C30 H30C 109.5 . . ?
C32 C31 C32 120.1(5) 2_656 . ?
C32 C31 H31 120.0 2_656 . ?
C32 C31 H31 120.0 . . ?
C33 C32 C31 119.6(4) . . ?
C33 C32 H32 120.2 . . ?
C31 C32 H32 120.2 . . ?
C32 C33 C34 121.6(3) . . ?
C32 C33 H33 119.2 . . ?
C34 C33 H33 119.2 . . ?
C33 C34 C33 117.5(5) 2_656 . ?
C33 C34 C35 121.2(2) 2_656 . ?
C33 C34 C35 121.2(2) . . ?
C34 C35 H35A 109.5 . . ?
C34 C35 H35B 109.5 . . ?
H35A C35 H35B 109.5 . . ?
C34 C35 H35C 109.5 . . ?
H35A C35 H35C 109.5 . . ?
H35B C35 H35C 109.5 . . ?
C34 C35 H35A 109.47(5) . 2_656 ?
H35A C35 H35A 141.1 . 2_656 ?
H35B C35 H35A 56.3 . 2_656 ?
H35C C35 H35A 56.3 . 2_656 ?
C34 C35 H35B 109.468(3) . 2_656 ?
H35A C35 H35B 56.3 . 2_656 ?
H35B C35 H35B 141.1 . 2_656 ?
H35C C35 H35B 56.3 . 2_656 ?
H35A C35 H35B 109.5 2_656 2_656 ?
C34 C35 H35C 109.47(8) . 2_656 ?
H35A C35 H35C 56.3 . 2_656 ?
H35B C35 H35C 56.3 . 2_656 ?
H35C C35 H35C 141.1 . 2_656 ?
H35A C35 H35C 109.5 2_656 2_656 ?
H35B C35 H35C 109.5 2_656 2_656 ?
C37 C36 C37 111.6(9) 2_756 . ?
C37 C36 H36 124.2 2_756 . ?
C37 C36 H36 124.2 . . ?
C38 C37 C36 126.1(8) . . ?
C38 C37 H37 117.0 . . ?
C36 C37 H37 117.0 . . ?
C39 C38 C37 115.1(7) . . ?
C39 C38 H38 122.5 . . ?
C37 C38 H38 122.5 . . ?
C38 C39 C38 126.0(9) 2_756 . ?
C38 C39 C40 117.0(4) 2_756 . ?
C38 C39 C40 117.0(4) . . ?
C39 C40 H40A 109.5 . . ?
C39 C40 H40B 109.5 . . ?
H40A C40 H40B 109.5 . . ?
C39 C40 H40C 109.5 . . ?
H40A C40 H40C 109.5 . . ?
H40B C40 H40C 109.5 . . ?
C39 C40 H40A 109.5(10) . 2_756 ?
H40A C40 H40A 141.1 . 2_756 ?
H40B C40 H40A 56.2 . 2_756 ?
H40C C40 H40A 56.3 . 2_756 ?
C39 C40 H40B 109.5(3) . 2_756 ?
H40A C40 H40B 56.3 . 2_756 ?
H40B C40 H40B 141.1 . 2_756 ?
H40C C40 H40B 56.3 . 2_756 ?
H40A C40 H40B 109.5 2_756 2_756 ?
C39 C40 H40C 109.47(18) . 2_756 ?
H40A C40 H40C 56.2 . 2_756 ?
H40B C40 H40C 56.3 . 2_756 ?
H40C C40 H40C 141.1 . 2_756 ?
H40A C40 H40C 109.5 2_756 2_756 ?
H40B C40 H40C 109.5 2_756 2_756 ?
C43 C41 C42 113.4(8) 7_666 . ?
C43 C41 H41 123.3 7_666 . ?
C42 C41 H41 123.3 . . ?
C43 C42 C41 106.8(9) . . ?
C43 C42 H42 126.6 . . ?
C41 C42 H42 126.6 . . ?
C41 C43 C42 139.8(9) 7_666 . ?
C41 C43 C44 112.3(9) 7_666 . ?
C42 C43 C44 107.9(10) . . ?
C43 C44 H44A 109.5 . . ?
C43 C44 H44B 109.5 . . ?
H44A C44 H44B 109.5 . . ?
C43 C44 H44C 109.5 . . ?
H44A C44 H44C 109.5 . . ?
H44B C44 H44C 109.5 . . ?
C23 C24A H24D 109.5 . . ?
C23 C24A H24E 109.5 . . ?
H24D C24A H24E 109.5 . . ?
C23 C24A H24F 109.5 . . ?
H24D C24A H24F 109.5 . . ?
H24E C24A H24F 109.5 . . ?
C23 C25A H25D 109.5 . . ?
C23 C25A H25E 109.5 . . ?
H25D C25A H25E 109.5 . . ?
C23 C25A H25F 109.5 . . ?
H25D C25A H25F 109.5 . . ?
H25E C25A H25F 109.5 . . ?
C23 C26A H26D 109.5 . . ?
C23 C26A H26E 109.5 . . ?
H26D C26A H26E 109.5 . . ?
C23 C26A H26F 109.5 . . ?
H26D C26A H26F 109.5 . . ?
H26E C26A H26F 109.5 . . ?

loop_
_geom_bond_atom_site_label_1
_geom_bond_atom_site_label_2
_geom_bond_distance
_geom_bond_site_symmetry_2
_geom_bond_publ_flag
Mg1 O2 1.924(2) . ?
Mg1 O1 1.994(2) 5_666 ?
Mg1 O1 2.036(2) . ?
Mg1 N2 2.088(3) . ?
Mg1 N1 2.236(2) . ?
Mg1 C1 2.797(3) . ?
Mg1 Mg1 2.8870(17) 5_666 ?
O1 C1 1.359(3) . ?
O2 C22 1.312(3) . ?
N1 C007 1.449(3) . ?
N1 C14 1.467(4) . ?
N1 H2 0.86(3) . ?
N2 C16 1.286(4) . ?
N2 C15 1.469(4) . ?
C1 C007 1.400(4) . ?
C1 C2 1.404(4) . ?
C2 C3 1.394(4) . ?
C2 C6 1.533(4) . ?
C3 C4 1.393(4) . ?
C3 H3 0.9500 . ?
C4 C5 1.385(4) . ?
C4 C10 1.534(4) . ?
C5 C007 1.389(4) . ?
C5 H5 0.9500 . ?
C6 C9 1.528(5) . ?
C6 C8 1.533(4) . ?
C6 C7 1.537(5) . ?
C7 H7A 0.9800 . ?
C7 H7B 0.9800 . ?
C7 H7C 0.9800 . ?
C8 H8A 0.9800 . ?
C8 H8B 0.9800 . ?
C8 H8C 0.9800 . ?
C9 H9A 0.9800 . ?
C9 H9B 0.9800 . ?
C9 H9C 0.9800 . ?
C10 C11 1.484(6) . ?
C10 C12 1.510(6) . ?
C10 C13 1.525(5) . ?
C11 H11A 0.9800 . ?
C11 H11B 0.9800 . ?
C11 H11C 0.9800 . ?
C12 H12A 0.9800 . ?
C12 H12B 0.9800 . ?
C12 H12C 0.9800 . ?
C13 H13A 0.9800 . ?
C13 H13B 0.9800 . ?
C13 H13C 0.9800 . ?
C14 C15 1.522(4) . ?
C14 H14A 0.9900 . ?
C14 H14B 0.9900 . ?
C15 H15A 0.9900 . ?
C15 H15B 0.9900 . ?
C16 C17 1.436(4) . ?
C16 H16 0.9500 . ?
C17 C18 1.405(4) . ?
C17 C22 1.425(4) . ?
C18 C19 1.363(5) . ?
C18 H18 0.9500 . ?
C19 C20 1.405(5) . ?
C19 C23 1.537(4) . ?
C20 C21 1.389(4) . ?
C20 H20 0.9500 . ?
C21 C22 1.437(4) . ?
C21 C27 1.538(4) . ?
C23 C26 1.469(7) . ?
C23 C24A 1.492(16) . ?
C23 C24 1.520(7) . ?
C23 C25 1.564(9) . ?
C23 C25A 1.566(16) . ?
C23 C26A 1.616(14) . ?
C24 H24A 0.9800 . ?
C24 H24B 0.9800 . ?
C24 H24C 0.9800 . ?
C25 H25A 0.9800 . ?
C25 H25B 0.9800 . ?
C25 H25C 0.9800 . ?
C26 H26A 0.9800 . ?
C26 H26B 0.9800 . ?
C26 H26C 0.9800 . ?
C27 C29 1.527(4) . ?
C27 C28 1.537(5) . ?
C27 C30 1.541(4) . ?
C28 H28A 0.9800 . ?
C28 H28B 0.9800 . ?
C28 H28C 0.9800 . ?
C29 H29A 0.9800 . ?
C29 H29B 0.9800 . ?
C29 H29C 0.9800 . ?
C30 H30A 0.9800 . ?
C30 H30B 0.9800 . ?
C30 H30C 0.9800 . ?
C31 C32 1.376(5) 2_656 ?
C31 C32 1.376(5) . ?
C31 H31 0.9500 . ?
C32 C33 1.374(5) . ?
C32 H32 0.9500 . ?
C33 C34 1.385(4) . ?
C33 H33 0.9500 . ?
C34 C35 1.509(7) . ?
C35 H35A 0.9800 . ?
C35 H35B 0.9800 . ?
C35 H35C 0.9800 . ?
C35 H35A 0.9800 2_656 ?
C35 H35B 0.9800 2_656 ?
C35 H35C 0.9800 2_656 ?
C36 C37 1.387(2) 2_756 ?
C36 C37 1.387(2) . ?
C36 H36 0.9500 . ?
C37 C38 1.351(9) . ?
C37 H37 0.9500 . ?
C38 C39 1.338(7) . ?
C38 H38 0.9500 . ?
C39 C40 1.506(2) . ?
C40 H40A 0.9800 . ?
C40 H40B 0.9800 . ?
C40 H40C 0.9800 . ?
C40 H40A 0.980(4) 2_756 ?
C40 H40B 0.980(3) 2_756 ?
C40 H40C 0.980(11) 2_756 ?
C41 C43 1.273(9) 7_666 ?
C41 C42 1.388(2) . ?
C41 H41 0.9500 . ?
C42 C43 1.387(2) . ?
C42 H42 0.9500 . ?
C43 C44 1.504(2) . ?
C44 H44A 0.9800 . ?
C44 H44B 0.9800 . ?
C44 H44C 0.9800 . ?
C24A H24D 0.9800 . ?
C24A H24E 0.9800 . ?
C24A H24F 0.9800 . ?
C25A H25D 0.9800 . ?
C25A H25E 0.9800 . ?
C25A H25F 0.9800 . ?
C26A H26D 0.9800 . ?
C26A H26E 0.9800 . ?
C26A H26F 0.9800 . ?
